data_8107630
loop_
_publ_author_name
'Chen, Jie'
'Luo, Min'
'Ye, Ning'

_publ_section_title
;
 Crystal structure of a new alkaline-cadmium carbonate Li2RbCd(CO3)2F,
 C2CdFLi2O6Rb
;
_journal_issue 1
_journal_name_full 'Zeitschrift f\"ur Kristallographie - New Crystal Structures'
_journal_page_first 1
_journal_page_last 2
_journal_paper_doi 10.1515/ncrs-2014-9048
_journal_volume 230
_journal_year 2015
_chemical_formula_sum 'C2 Cd F Li2 O6 Rb'
_chemical_formula_weight 350.78
_space_group_IT_number 176
_space_group_name_Hall '-P 6c'
_space_group_name_H-M_alt 'P 63/m'
_symmetry_cell_setting hexagonal
_symmetry_Int_Tables_number 176
_symmetry_space_group_name_Hall '-P 6c'
_symmetry_space_group_name_H-M 'P 63/m'
_cell_angle_alpha 90.
_cell_angle_beta 90.
_cell_angle_gamma 120.
_cell_formula_units_Z 2
_cell_length_a 4.915(4)
_cell_length_b 4.915(4)
_cell_length_c 15.45(1)
_cell_volume 323.2(4)
_diffrn_ambient_temperature 293
_diffrn_radiation_probe x-ray
_diffrn_radiation_type MoK\a
_diffrn_radiation_wavelength 0.71073
_exptl_absorpt_coefficient_mu 10.863
_exptl_crystal_density_diffrn 3.605
_exptl_crystal_density_method 'Not Measured'
_exptl_crystal_F_000 320
_refine_ls_number_parameters 22
_refine_ls_number_reflns 233
_refine_ls_R_factor_gt 0.0242
_refine_ls_wR_factor_gt 0.0571
_cod_data_source_file Z-2015-1.cif
_cod_data_source_block 1
_cod_original_cell_volume 323.2(7)
_cod_database_code 8107630

loop_
_space_group_symop_id
_space_group_symop_operation_xyz
1 x,y,z
2 x-y,x,1/2+z
3 -y,x-y,z
4 -x,-y,1/2+z
5 -x+y,-x,z
6 y,-x+y,1/2+z
7 -x,-y,-z
8 -x+y,-x,1/2-z
9 y,-x+y,-z
10 x,y,1/2-z
11 x-y,x,-z
12 -y,x-y,1/2-z

loop_
_atom_site_aniso_label
_atom_site_aniso_U_11
_atom_site_aniso_U_22
_atom_site_aniso_U_33
_atom_site_aniso_U_23
_atom_site_aniso_U_13
_atom_site_aniso_U_12
Cd1 0.0083(2) 0.0083(2) 0.0096(4) 0.0000 0.0041(1) 0.0000
Rb1 0.0157(3) 0.0157(3) 0.0128(5) 0.0000 0.0079(2) 0.0000
F1 0.019(2) 0.019(2) 0.011(3) 0.0000 0.0092(9) 0.0000
O1 0.0110(10) 0.0100(10) 0.018(2) -0.0030(10) 0.0040(10) 0.0020(10)
C1 0.012(2) 0.012(2) 0.001(3) 0.0000 0.0057(9) 0.0000
Li1 0.006(3) 0.006(3) 0.018(6) 0.0000 0.003(2) 0.0000

loop_
_atom_site_label
_atom_site_type_symbol
_atom_site_thermal_displace_type
_atom_site_fract_x
_atom_site_fract_y
_atom_site_fract_z
_atom_site_occupancy
_atom_site_U_iso_or_equiv
_atom_site_calc_flag
_atom_site_refinement_flags
_atom_site_disorder_assembly
_atom_site_disorder_group
Cd1 Cd Uani 0.00000 0.00000 0.00000 1.000 0.0106(2) . . . .
Rb1 Rb Uani 0.00000 0.00000 0.25000 1.000 0.0182(2) . . . .
F1 F Uani 0.66667 0.33333 0.25000 1.000 0.0206(14) . . . .
O1 O Uani 0.0727(7) 0.4033(6) 0.0900(2) 1.000 0.0144(8) . . . .
C1 C Uani 0.33333 0.66667 0.0895(4) 1.000 0.0110(14) . . . .
Li1 Li Uani 0.66667 0.33333 0.1306(8) 1.000 0.011(2) . . . .

loop_
_atom_type_symbol
_atom_type_description
_atom_type_scat_dispersion_real
_atom_type_scat_dispersion_imag
_atom_type_scat_source
C C 0.0033 0.0016 ' International Tables Vol C Tables 4.2.6.8 and 6.1.1.4'
Cd Cd -0.8075 1.2024 ' International Tables Vol C Tables 4.2.6.8 and 6.1.1.4'
F F 0.0171 0.0103 ' International Tables Vol C Tables 4.2.6.8 and 6.1.1.4'
Li Li -0.0003 0.0001 ' International Tables Vol C Tables 4.2.6.8 and 6.1.1.4'
O O 0.0106 0.0060 ' International Tables Vol C Tables 4.2.6.8 and 6.1.1.4'
Rb Rb -0.9393 2.9676 ' International Tables Vol C Tables 4.2.6.8 and 6.1.1.4'

loop_
_geom_angle_atom_site_label_1
_geom_angle_atom_site_label_2
_geom_angle_atom_site_label_3
_geom_angle
_geom_angle_site_symmetry_1
_geom_angle_site_symmetry_2
_geom_angle_site_symmetry_3
_geom_angle_publ_flag
O1 Cd1 O1 87.19(12) . . 3_555 yes
O1 Cd1 O1 87.19(12) . . 5_555 yes
O1 Cd1 O1 180.00 . . 7_555 yes
O1 Cd1 O1 92.81(12) . . 9_555 yes
O1 Cd1 O1 87.19(13) 3_555 . 5_555 yes
O1 Cd1 O1 92.81(12) 3_555 . 7_555 yes
O1 Cd1 O1 180.00 3_555 . 9_555 yes
O1 Cd1 O1 92.81(12) 5_555 . 7_555 yes
O1 Cd1 O1 92.81(13) 5_555 . 9_555 yes
O1 Cd1 O1 87.19(12) 7_555 . 9_555 yes
F1 Rb1 O1 84.23(7) . . . yes
F1 Rb1 F1 120.00 . . 1_445 yes
F1 Rb1 F1 120.00 . . 1_455 yes
F1 Rb1 O1 123.93(7) . . 3_555 yes
F1 Rb1 O1 62.77(7) . . 5_555 yes
F1 Rb1 O1 62.77(7) . . 8_555 yes
F1 Rb1 O1 84.23(7) . . 10_555 yes
F1 Rb1 O1 123.93(5) 1_445 . . yes
F1 Rb1 O1 62.77(7) 1_455 . . yes
O1 Rb1 O1 62.03(9) . . 3_555 yes
O1 Rb1 O1 62.03(9) . . 5_555 yes
O1 Rb1 O1 145.39(9) . . 8_555 yes
O1 Rb1 O1 106.98(8) . . 10_555 yes
F1 Rb1 F1 120.00 1_445 . 1_455 yes
F1 Rb1 O1 62.77(7) 1_445 . 3_555 yes
F1 Rb1 O1 84.23(6) 1_445 . 5_555 yes
F1 Rb1 O1 84.23(6) 1_445 . 8_555 yes
F1 Rb1 O1 123.93(5) 1_445 . 10_555 yes
F1 Rb1 O1 84.23(7) 1_455 . 3_555 yes
F1 Rb1 O1 123.93(7) 1_455 . 5_555 yes
F1 Rb1 O1 123.93(7) 1_455 . 8_555 yes
F1 Rb1 O1 62.77(7) 1_455 . 10_555 yes
O1 Rb1 O1 62.03(10) 3_555 . 5_555 yes
O1 Rb1 O1 145.39(9) 3_555 . 8_555 yes
O1 Rb1 O1 145.39(10) 3_555 . 10_555 yes
O1 Rb1 O1 106.98(11) 5_555 . 8_555 yes
O1 Rb1 O1 145.39(9) 5_555 . 10_555 yes
O1 Rb1 O1 62.03(9) 8_555 . 10_555 yes
Rb1 F1 Li1 90.00 . . . yes
Rb1 F1 Rb1 120.00 . . 1_655 yes
Rb1 F1 Rb1 120.00 . . 1_665 yes
Rb1 F1 Li1 90.00 . . 8_665 yes
Rb1 F1 Li1 90.00 1_655 . . yes
Rb1 F1 Li1 90.00 1_665 . . yes
Li1 F1 Li1 180.00 . . 8_665 yes
Rb1 F1 Rb1 120.00 1_655 . 1_665 yes
Rb1 F1 Li1 90.00 1_655 . 8_665 yes
Rb1 F1 Li1 90.00 1_665 . 8_665 yes
Cd1 O1 Rb1 90.72(9) . . . yes
Cd1 O1 C1 120.7(3) . . . yes
Cd1 O1 Li1 109.8(2) . . 1_455 yes
Rb1 O1 C1 112.9(3) . . . yes
Rb1 O1 Li1 81.3(3) . . 1_455 yes
C1 O1 Li1 126.5(2) . . 1_455 yes
O1 C1 O1 120.0(2) . . 3_665 yes
O1 C1 O1 120.0(2) . . 5_565 yes
O1 C1 O1 120.0(3) 3_665 . 5_565 yes
F1 Li1 O1 108.8(4) . . 1_655 yes
F1 Li1 O1 108.8(4) . . 3_665 yes
F1 Li1 O1 108.8(4) . . 5_555 yes
O1 Li1 O1 110.2(4) 1_655 . 3_665 yes
O1 Li1 O1 110.2(4) 1_655 . 5_555 yes
O1 Li1 O1 110.2(4) 3_665 . 5_555 yes

loop_
_geom_bond_atom_site_label_1
_geom_bond_atom_site_label_2
_geom_bond_distance
_geom_bond_site_symmetry_1
_geom_bond_site_symmetry_2
_geom_bond_publ_flag
Cd1 O1 2.298(3) . . yes
Cd1 O1 2.298(4) . 3_555 yes
Cd1 O1 2.298(5) . 5_555 yes
Cd1 O1 2.298(3) . 7_555 yes
Cd1 O1 2.298(4) . 9_555 yes
Rb1 F1 2.838(2) . . yes
Rb1 O1 3.076(4) . . yes
Rb1 F1 2.838(2) . 1_445 yes
Rb1 F1 2.838(2) . 1_455 yes
Rb1 O1 3.076(4) . 3_555 yes
Rb1 O1 3.076(5) . 5_555 yes
Rb1 O1 3.076(5) . 8_555 yes
Rb1 O1 3.076(4) . 10_555 yes
F1 Li1 1.845(12) . . yes
F1 Li1 1.845(12) . 8_665 yes
O1 C1 1.288(3) . . yes
O1 Li1 1.951(6) . 1_455 yes

loop_
_geom_torsion_atom_site_label_1
_geom_torsion_atom_site_label_2
_geom_torsion_atom_site_label_3
_geom_torsion_atom_site_label_4
_geom_torsion
_geom_torsion_site_symmetry_1
_geom_torsion_site_symmetry_2
_geom_torsion_site_symmetry_3
_geom_torsion_site_symmetry_4
_geom_torsion_publ_flag
O1 Cd1 O1 Rb1 43.66(11) 3_555 . . . no
O1 Cd1 O1 C1 161.1(3) 3_555 . . . no
O1 Cd1 O1 Rb1 -43.66(11) 5_555 . . . no
O1 Cd1 O1 C1 73.8(3) 5_555 . . . no
O1 Cd1 O1 Rb1 -136.34(11) 9_555 . . . no
O1 Cd1 O1 C1 -18.9(3) 9_555 . . . no
O1 Cd1 O1 Rb1 -43.66(11) . . 3_555 . no
O1 Cd1 O1 Rb1 43.66(9) . . 5_555 . no
O1 Cd1 O1 Li1 -37.4(3) . . 5_555 . no
O1 Rb1 F1 Li1 -36.11(6) . . . . no
F1 Rb1 O1 Cd1 97.85(9) . . . . no
O1 Rb1 O1 Cd1 -35.69(10) 3_555 . . . no
O1 Rb1 O1 Cd1 35.69(10) 5_555 . . . no
O1 Rb1 O1 Cd1 114.89(15) 8_555 . . . no
O1 Rb1 O1 Cd1 180.00(10) 10_555 . . . no
F1 Rb1 O1 C1 -26.2(2) . . . . no
O1 Rb1 O1 C1 -159.7(3) 3_555 . . . no
O1 Rb1 O1 C1 -88.4(3) 5_555 . . . no
O1 Rb1 O1 C1 -9.2(3) 8_555 . . . no
O1 Rb1 O1 C1 56.0(3) 10_555 . . . no
Cd1 O1 C1 O1 -45.6(7) . . . 3_665 no
Cd1 O1 C1 O1 135.6(4) . . . 5_565 no
Rb1 O1 C1 O1 59.9(6) . . . 3_665 no
Rb1 O1 C1 O1 -118.9(5) . . . 5_565 no
